data_9014574
loop_
_publ_author_name
'Masse, R.'
'Tordjman, I.'
'Durif, A.'

_publ_section_title
;
 Etude structurale d'un sous-oxyde d'argent bismuth Bi4 Ag18 O12.
 _cod_database_code 1007165
;
_journal_name_full 'Comptes Rendus Hebdomadaires des Seances de l'Academie des Sciences'
_journal_page_first 631
_journal_page_last 633
_journal_volume 9
_journal_year 1986
_chemical_formula_sum 'Ag9 Bi2 O6'
_space_group_IT_number 63
_symmetry_space_group_name_Hall '-C 2c 2'
_symmetry_space_group_name_H-M 'C m c m'
_cell_angle_alpha 90
_cell_angle_beta 90
_cell_angle_gamma 90
_cell_length_a 10.630
_cell_length_b 14.229
_cell_length_c 23.91
_cell_formula_units_Z 8
_cell_volume 3616.490
_database_code_amcsd 0012242
_exptl_crystal_density_diffrn 5.454
_cod_duplicate_entry 1007165
_cod_original_formula_sum 'Bi2 Ag9 O6'
_cod_database_code 9014574
_amcsd_formula_title 'Ag18 Bi4 O12'

loop_
_space_group_symop_operation_xyz
x,y,z
1/2+x,1/2+y,z
x,-y,1/2+z
1/2+x,1/2-y,1/2+z
-x,y,1/2-z
1/2-x,1/2+y,1/2-z
-x,y,z
1/2-x,1/2+y,z
x,-y,-z
1/2+x,1/2-y,-z
x,y,1/2-z
1/2+x,1/2+y,1/2-z
-x,-y,1/2+z
1/2-x,1/2-y,1/2+z
-x,-y,-z
1/2-x,1/2-y,-z

loop_
_atom_site_label
_atom_site_fract_x
_atom_site_fract_y
_atom_site_fract_z
Bi1 0.18925 0.87282 0.12334
Ag1 0.26020 0.62090 0.15190
Ag2 0.19340 0.47210 0.25000
Ag3 0.00000 0.47940 0.15291
Ag4 0.20790 0.26920 0.25000
Ag5 0.00000 0.27080 0.15862
Ag6 0.00000 0.36350 0.05124
Ag7 0.27970 0.00000 0.00000
Ag8 0.25000 0.25000 0.00000
O1 0.19800 0.27200 0.16230
O2 0.19900 0.37300 0.05110
O3 0.19900 0.47700 0.16030

loop_
_cod_related_entry_id
_cod_related_entry_database
_cod_related_entry_code
1 AMCSD 0012242
